data_7120783
loop_
_publ_author_name
'Yu, Qihui'
'Yan, zhicheng'
'Bao, junjie'
'Wang, Jian-Rong'
'Mei, Xuefeng'

_publ_section_title
;
 Taming photo-induced oxidation degradation of dihydropyridine drugs
 through cocrystallization
;
_journal_name_full 'Chem. Commun.'
_journal_paper_doi 10.1039/C7CC06992H
_journal_year 2017
_chemical_formula_moiety 'C17 H18 N2 O6, C6 H6 N2 O'
_chemical_formula_sum 'C23 H24 N4 O7'
_chemical_formula_weight 468.46
_space_group_crystal_system triclinic
_space_group_IT_number 2
_space_group_name_Hall '-P 1'
_space_group_name_H-M_alt 'P -1'
_symmetry_space_group_name_Hall '-P 1'
_symmetry_space_group_name_H-M 'P -1'
_atom_sites_solution_hydrogens geom
_atom_sites_solution_primary dual
_audit_creation_date 2017-03-02
_audit_creation_method
;
Olex2 1.2-alpha
(compiled 2017.02.23 svn.r3390 for OlexSys, GUI svn.r5320)
;
_audit_update_record
;
2017-07-07 deposited with the CCDC.
2017-10-16 downloaded from the CCDC.
;
_cell_angle_alpha 106.089(2)
_cell_angle_beta 97.442(2)
_cell_angle_gamma 103.739(2)
_cell_formula_units_Z 2
_cell_length_a 7.5743(2)
_cell_length_b 11.4918(4)
_cell_length_c 13.8653(4)
_cell_measurement_reflns_used 5263
_cell_measurement_temperature 170
_cell_measurement_theta_max 26.51
_cell_measurement_theta_min 2.83
_cell_volume 1101.47(6)
_computing_cell_refinement 'SAINT v8.37A (Bruker, 2015)'
_computing_data_reduction 'SAINT v8.37A (Bruker, 2015)'
_computing_molecular_graphics 'Olex2 (Dolomanov et al., 2009)'
_computing_publication_material 'Olex2 (Dolomanov et al., 2009)'
_computing_structure_refinement 'ShelXL (Sheldrick, 2015)'
_computing_structure_solution 'ShelXT (Sheldrick, 2015)'
_diffrn_ambient_temperature 170
_diffrn_measured_fraction_theta_full 1.000
_diffrn_measured_fraction_theta_max 0.996
_diffrn_measurement_device_type 'Bruker APEX-II CCD'
_diffrn_measurement_method '\f and \w scans'
_diffrn_radiation_type MoK\a
_diffrn_radiation_wavelength 0.71073
_diffrn_reflns_av_R_equivalents 0
_diffrn_reflns_av_unetI/netI 0.0505
_diffrn_reflns_Laue_measured_fraction_full 1.000
_diffrn_reflns_Laue_measured_fraction_max 0.996
_diffrn_reflns_number 5039
_diffrn_reflns_point_group_measured_fraction_full 1.000
_diffrn_reflns_point_group_measured_fraction_max 0.996
_diffrn_reflns_theta_full 26.000
_diffrn_reflns_theta_max 27.499
_diffrn_reflns_theta_min 1.563
_diffrn_standards_number 0
_exptl_absorpt_coefficient_mu 0.106
_exptl_absorpt_correction_T_max 0.987
_exptl_absorpt_correction_T_min 0.977
_exptl_absorpt_correction_type multi-scan
_exptl_absorpt_process_details
;
 TWINABS-2012/1 (Bruker,2012) was used for absorption correction.
 
For component 1:
 wR2(int) was 0.0762 before and 0.0523 after correction.
 The Ratio of minimum to maximum transmission not present.
 The \l/2 correction factor is Not present
 
For component 2:
 wR2(int) was 0.0876 before and 0.0565 after correction.
 The Ratio of minimum to maximum transmission is 0.87.
 The \l/2 correction factor is Not present

Final HKLF 4 output contains 32893 reflections, Rint = 0.0635
 (13425 with I > 3sig(I), Rint = 0.0441)
;
_exptl_crystal_colour colourless
_exptl_crystal_colour_primary colourless
_exptl_crystal_density_diffrn 1.412
_exptl_crystal_description block
_exptl_crystal_F_000 492
_exptl_crystal_size_max 0.25
_exptl_crystal_size_mid 0.18
_exptl_crystal_size_min 0.12
_refine_diff_density_max 0.453
_refine_diff_density_min -0.263
_refine_diff_density_rms 0.057
_refine_ls_extinction_method none
_refine_ls_goodness_of_fit_ref 1.052
_refine_ls_hydrogen_treatment constr
_refine_ls_matrix_type full
_refine_ls_number_parameters 311
_refine_ls_number_reflns 5039
_refine_ls_number_restraints 0
_refine_ls_restrained_S_all 1.052
_refine_ls_R_factor_all 0.0936
_refine_ls_R_factor_gt 0.0574
_refine_ls_shift/su_max 0.000
_refine_ls_shift/su_mean 0.000
_refine_ls_structure_factor_coef Fsqd
_refine_ls_weighting_details 'w=1/[\s^2^(Fo^2^)+(0.0720P)^2^+0.3540P] where P=(Fo^2^+2Fc^2^)/3'
_refine_ls_weighting_scheme calc
_refine_ls_wR_factor_gt 0.1360
_refine_ls_wR_factor_ref 0.1507
_reflns_Friedel_coverage 0.000
_reflns_number_gt 3430
_reflns_number_total 5039
_reflns_threshold_expression 'I > 2\s(I)'
_cod_data_source_file c7cc06992h2.cif
_cod_data_source_block mo_2016529_0m_4
_cod_database_code 7120783
_shelx_shelxl_version_number 2014/7
_shelx_space_group_comment
;
The symmetry employed for this shelxl refinement is uniquely defined
by the following loop, which should always be used as a source of
symmetry information in preference to the above space-group names.
They are only intended as comments.
;
_olex2_refinement_description
;
1. Fixed Uiso
 At 1.2 times of:
  All C(H) groups, All N(H) groups, All N(H,H) groups
 At 1.5 times of:
  All C(H,H,H) groups
2.a Ternary CH refined with riding coordinates:
 C7(H7)
2.b Aromatic/amide H refined with riding coordinates:
 N2(H2), C5(H5), C21(H21), C4(H4), C20(H20), C3(H3), C2(H2A), C22(H22), C23(H23)
2.c X=CH2 refined with riding coordinates:
 N4(H4A,H4B)
2.d Idealised Me refined as rotating group:
 C10(H10A,H10B,H10C), C15(H15A,H15B,H15C), C17(H17A,H17B,H17C), C12(H12A,H12B,
 H12C)
;
_olex2_submission_special_instructions 'No special instructions were received'

loop_
_space_group_symop_operation_xyz
'x, y, z'
'-x, -y, -z'

loop_
_atom_site_label
_atom_site_type_symbol
_atom_site_fract_x
_atom_site_fract_y
_atom_site_fract_z
_atom_site_U_iso_or_equiv
_atom_site_adp_type
_atom_site_occupancy
_atom_site_site_symmetry_order
_atom_site_calc_flag
_atom_site_refinement_flags_posn
O5 O 0.0983(2) 0.29143(14) 0.24521(11) 0.0288(4) Uani 1 1 d .
O4 O 0.2103(2) -0.13070(14) 0.44402(12) 0.0325(4) Uani 1 1 d .
O3 O 0.1200(2) -0.11770(14) 0.28851(11) 0.0298(4) Uani 1 1 d .
O7 O 0.7028(2) 0.62033(16) 0.21956(12) 0.0376(4) Uani 1 1 d .
O1 O -0.0306(2) 0.01441(16) 0.13726(13) 0.0389(4) Uani 1 1 d .
N1 N 0.1071(2) -0.01937(17) 0.12158(13) 0.0254(4) Uani 1 1 d .
O2 O 0.0998(2) -0.11755(17) 0.05533(13) 0.0453(5) Uani 1 1 d .
N2 N 0.2872(2) 0.25791(16) 0.56994(13) 0.0249(4) Uani 1 1 d .
H2 H 0.3287 0.2953 0.6364 0.030 Uiso 1 1 calc R
N4 N 0.9309(3) 0.63194(17) 0.12992(14) 0.0291(4) Uani 1 1 d .
H4A H 0.9971 0.7063 0.1730 0.035 Uiso 1 1 calc R
H4B H 0.9723 0.5957 0.0763 0.035 Uiso 1 1 calc R
N3 N 0.7353(3) 0.40506(18) -0.01280(14) 0.0289(4) Uani 1 1 d .
O6 O 0.1653(3) 0.46849(17) 0.37559(14) 0.0596(6) Uani 1 1 d .
C8 C 0.2085(3) 0.06973(19) 0.42965(15) 0.0189(4) Uani 1 1 d .
C6 C 0.3231(3) 0.13158(18) 0.28482(15) 0.0175(4) Uani 1 1 d .
C7 C 0.1787(3) 0.14061(18) 0.35269(15) 0.0179(4) Uani 1 1 d .
H7 H 0.0516 0.0992 0.3082 0.021 Uiso 1 1 calc R
C11 C 0.1746(3) -0.06620(19) 0.38077(15) 0.0200(4) Uani 1 1 d .
C9 C 0.2621(3) 0.12975(19) 0.53193(15) 0.0204(4) Uani 1 1 d .
C14 C 0.2517(3) 0.33148(19) 0.51061(16) 0.0231(5) Uani 1 1 d .
C13 C 0.1958(3) 0.27897(19) 0.40733(16) 0.0213(4) Uani 1 1 d .
C1 C 0.2919(3) 0.06048(19) 0.18202(16) 0.0211(4) Uani 1 1 d .
C16 C 0.1554(3) 0.3575(2) 0.34500(17) 0.0248(5) Uani 1 1 d .
C19 C 0.6617(3) 0.4488(2) 0.06855(16) 0.0243(5) Uani 1 1 d .
C18 C 0.7685(3) 0.5744(2) 0.14582(16) 0.0262(5) Uani 1 1 d .
C5 C 0.5080(3) 0.1967(2) 0.33258(17) 0.0244(5) Uani 1 1 d .
H5 H 0.5362 0.2442 0.4034 0.029 Uiso 1 1 calc R
C10 C 0.3007(3) 0.0736(2) 0.61579(16) 0.0296(5) Uani 1 1 d .
H10A H 0.4119 0.0447 0.6102 0.044 Uiso 1 1 calc GR
H10B H 0.1942 0.0018 0.6089 0.044 Uiso 1 1 calc GR
H10C H 0.3212 0.1378 0.6828 0.044 Uiso 1 1 calc GR
C21 C 0.3906(3) 0.2731(2) 0.00914(19) 0.0355(6) Uani 1 1 d .
H21 H 0.2739 0.2277 0.0170 0.043 Uiso 1 1 calc R
C4 C 0.6517(3) 0.1945(2) 0.28071(19) 0.0320(5) Uani 1 1 d .
H4 H 0.7758 0.2407 0.3157 0.038 Uiso 1 1 calc R
C20 C 0.4934(3) 0.3853(2) 0.08305(18) 0.0320(5) Uani 1 1 d .
H20 H 0.4491 0.4183 0.1429 0.038 Uiso 1 1 calc R
C15 C 0.2812(4) 0.4666(2) 0.57214(18) 0.0330(5) Uani 1 1 d .
H15A H 0.1632 0.4876 0.5640 0.050 Uiso 1 1 calc GR
H15B H 0.3726 0.5216 0.5480 0.050 Uiso 1 1 calc GR
H15C H 0.3271 0.4791 0.6447 0.050 Uiso 1 1 calc GR
C3 C 0.6148(3) 0.1250(2) 0.1779(2) 0.0351(6) Uani 1 1 d .
H3 H 0.7125 0.1247 0.1413 0.042 Uiso 1 1 calc R
C2 C 0.4351(3) 0.0563(2) 0.12906(18) 0.0315(5) Uani 1 1 d .
H2A H 0.4088 0.0058 0.0590 0.038 Uiso 1 1 calc R
C22 C 0.4597(3) 0.2283(2) -0.0760(2) 0.0373(6) Uani 1 1 d .
H22 H 0.3906 0.1524 -0.1289 0.045 Uiso 1 1 calc R
C23 C 0.6317(3) 0.2959(2) -0.08282(18) 0.0362(6) Uani 1 1 d .
H23 H 0.6799 0.2627 -0.1411 0.043 Uiso 1 1 calc R
C17 C 0.0422(4) 0.3593(2) 0.17946(19) 0.0367(6) Uani 1 1 d .
H17A H 0.0022 0.3028 0.1083 0.055 Uiso 1 1 calc GR
H17B H 0.1472 0.4311 0.1844 0.055 Uiso 1 1 calc GR
H17C H -0.0610 0.3904 0.2009 0.055 Uiso 1 1 calc GR
C12 C 0.1797(4) -0.2649(2) 0.39740(19) 0.0347(6) Uani 1 1 d .
H12A H 0.2700 -0.2788 0.3540 0.052 Uiso 1 1 calc GR
H12B H 0.0535 -0.3029 0.3553 0.052 Uiso 1 1 calc GR
H12C H 0.1948 -0.3041 0.4512 0.052 Uiso 1 1 calc GR

loop_
_atom_site_aniso_label
_atom_site_aniso_U_11
_atom_site_aniso_U_22
_atom_site_aniso_U_33
_atom_site_aniso_U_23
_atom_site_aniso_U_13
_atom_site_aniso_U_12
O5 0.0377(9) 0.0255(9) 0.0281(8) 0.0117(7) 0.0052(7) 0.0157(7)
O4 0.0491(10) 0.0152(8) 0.0294(8) 0.0057(7) -0.0015(7) 0.0089(7)
O3 0.0440(9) 0.0173(8) 0.0223(8) 0.0018(7) 0.0028(7) 0.0058(7)
O7 0.0476(10) 0.0361(10) 0.0262(8) 0.0022(8) 0.0124(8) 0.0135(8)
O1 0.0257(8) 0.0414(11) 0.0417(10) 0.0026(8) -0.0023(7) 0.0129(8)
N1 0.0286(10) 0.0255(10) 0.0205(9) 0.0066(8) 0.0035(8) 0.0066(8)
O2 0.0448(10) 0.0362(11) 0.0360(10) -0.0122(8) 0.0056(8) 0.0061(8)
N2 0.0341(10) 0.0177(10) 0.0196(9) 0.0019(8) 0.0035(8) 0.0071(8)
N4 0.0322(10) 0.0220(10) 0.0252(10) -0.0004(8) 0.0039(8) 0.0037(8)
N3 0.0291(10) 0.0270(10) 0.0254(10) 0.0014(8) 0.0008(8) 0.0092(8)
O6 0.1153(18) 0.0241(10) 0.0427(11) 0.0107(9) 0.0066(11) 0.0313(11)
C8 0.0187(9) 0.0164(10) 0.0222(10) 0.0066(9) 0.0052(8) 0.0052(8)
C6 0.0196(9) 0.0131(10) 0.0232(10) 0.0089(8) 0.0057(8) 0.0067(8)
C7 0.0180(9) 0.0165(10) 0.0193(10) 0.0054(8) 0.0059(8) 0.0046(8)
C11 0.0209(10) 0.0158(10) 0.0235(11) 0.0065(9) 0.0057(8) 0.0049(8)
C9 0.0198(10) 0.0157(11) 0.0258(11) 0.0060(9) 0.0063(8) 0.0051(8)
C14 0.0238(10) 0.0168(11) 0.0291(12) 0.0057(9) 0.0100(9) 0.0060(8)
C13 0.0218(10) 0.0155(10) 0.0269(11) 0.0056(9) 0.0083(9) 0.0058(8)
C1 0.0204(10) 0.0189(11) 0.0249(11) 0.0074(9) 0.0049(8) 0.0066(8)
C16 0.0287(11) 0.0204(12) 0.0301(12) 0.0103(10) 0.0108(9) 0.0109(9)
C19 0.0282(11) 0.0224(11) 0.0233(11) 0.0084(9) 0.0005(9) 0.0103(9)
C18 0.0343(12) 0.0241(12) 0.0209(11) 0.0073(10) 0.0018(9) 0.0118(10)
C5 0.0213(10) 0.0204(11) 0.0301(11) 0.0067(9) 0.0059(9) 0.0051(9)
C10 0.0390(13) 0.0278(13) 0.0197(11) 0.0057(10) 0.0040(9) 0.0089(10)
C21 0.0298(12) 0.0300(14) 0.0442(15) 0.0161(12) 0.0004(11) 0.0029(10)
C4 0.0189(10) 0.0292(13) 0.0477(15) 0.0132(12) 0.0085(10) 0.0049(9)
C20 0.0314(12) 0.0337(14) 0.0335(13) 0.0143(11) 0.0061(10) 0.0105(10)
C15 0.0479(14) 0.0171(11) 0.0315(12) 0.0023(10) 0.0116(11) 0.0095(10)
C3 0.0294(12) 0.0343(14) 0.0482(15) 0.0133(12) 0.0235(11) 0.0128(10)
C2 0.0386(13) 0.0304(13) 0.0277(12) 0.0075(10) 0.0159(10) 0.0111(10)
C22 0.0356(13) 0.0257(13) 0.0402(14) 0.0042(11) -0.0103(11) 0.0068(11)
C23 0.0368(13) 0.0316(14) 0.0299(13) -0.0033(11) -0.0007(10) 0.0103(11)
C17 0.0451(14) 0.0373(15) 0.0376(14) 0.0218(12) 0.0082(11) 0.0188(12)
C12 0.0483(14) 0.0135(11) 0.0385(13) 0.0067(10) -0.0002(11) 0.0088(10)

loop_
_atom_type_symbol
_atom_type_description
_atom_type_scat_dispersion_real
_atom_type_scat_dispersion_imag
_atom_type_scat_source
C C 0.0033 0.0016 'International Tables Vol C Tables 4.2.6.8 and 6.1.1.4'
H H 0.0000 0.0000 'International Tables Vol C Tables 4.2.6.8 and 6.1.1.4'
N N 0.0061 0.0033 'International Tables Vol C Tables 4.2.6.8 and 6.1.1.4'
O O 0.0106 0.0060 'International Tables Vol C Tables 4.2.6.8 and 6.1.1.4'

loop_
_geom_angle_atom_site_label_1
_geom_angle_atom_site_label_2
_geom_angle_atom_site_label_3
_geom_angle
C16 O5 C17 115.79(17)
C11 O4 C12 116.54(17)
O1 N1 O2 122.81(19)
O1 N1 C1 119.90(17)
O2 N1 C1 117.27(17)
C9 N2 H2 117.9
C9 N2 C14 124.24(17)
C14 N2 H2 117.9
H4A N4 H4B 120.0
C18 N4 H4A 120.0
C18 N4 H4B 120.0
C23 N3 C19 115.9(2)
C11 C8 C7 113.30(16)
C9 C8 C7 122.08(18)
C9 C8 C11 124.62(18)
C1 C6 C7 127.32(17)
C1 C6 C5 115.91(18)
C5 C6 C7 116.68(18)
C8 C7 H7 108.8
C6 C7 C8 108.83(15)
C6 C7 H7 108.8
C13 C7 C8 111.44(16)
C13 C7 C6 110.01(16)
C13 C7 H7 108.8
O4 C11 C8 115.50(17)
O3 C11 O4 121.76(18)
O3 C11 C8 122.73(18)
N2 C9 C10 112.22(18)
C8 C9 N2 119.83(18)
C8 C9 C10 127.95(19)
N2 C14 C15 113.20(18)
C13 C14 N2 119.89(19)
C13 C14 C15 126.9(2)
C14 C13 C7 122.06(19)
C14 C13 C16 119.52(19)
C16 C13 C7 118.39(18)
C6 C1 N1 123.06(17)
C2 C1 N1 114.64(18)
C2 C1 C6 122.27(19)
O5 C16 C13 112.26(18)
O6 C16 O5 120.8(2)
O6 C16 C13 126.9(2)
N3 C19 C18 117.59(19)
N3 C19 C20 123.5(2)
C20 C19 C18 118.9(2)
O7 C18 N4 123.1(2)
O7 C18 C19 119.8(2)
N4 C18 C19 117.14(19)
C6 C5 H5 118.8
C4 C5 C6 122.5(2)
C4 C5 H5 118.8
C9 C10 H10A 109.5
C9 C10 H10B 109.5
C9 C10 H10C 109.5
H10A C10 H10B 109.5
H10A C10 H10C 109.5
H10B C10 H10C 109.5
C20 C21 H21 120.6
C22 C21 H21 120.6
C22 C21 C20 118.9(2)
C5 C4 H4 120.0
C3 C4 C5 119.9(2)
C3 C4 H4 120.0
C19 C20 H20 120.6
C21 C20 C19 118.8(2)
C21 C20 H20 120.6
C14 C15 H15A 109.5
C14 C15 H15B 109.5
C14 C15 H15C 109.5
H15A C15 H15B 109.5
H15A C15 H15C 109.5
H15B C15 H15C 109.5
C4 C3 H3 120.4
C2 C3 C4 119.3(2)
C2 C3 H3 120.4
C1 C2 H2A 120.0
C3 C2 C1 120.1(2)
C3 C2 H2A 120.0
C21 C22 H22 120.8
C21 C22 C23 118.5(2)
C23 C22 H22 120.8
N3 C23 C22 124.3(2)
N3 C23 H23 117.8
C22 C23 H23 117.8
O5 C17 H17A 109.5
O5 C17 H17B 109.5
O5 C17 H17C 109.5
H17A C17 H17B 109.5
H17A C17 H17C 109.5
H17B C17 H17C 109.5
O4 C12 H12A 109.5
O4 C12 H12B 109.5
O4 C12 H12C 109.5
H12A C12 H12B 109.5
H12A C12 H12C 109.5
H12B C12 H12C 109.5

loop_
_geom_bond_atom_site_label_1
_geom_bond_atom_site_label_2
_geom_bond_distance
O5 C16 1.336(3)
O5 C17 1.440(3)
O4 C11 1.336(2)
O4 C12 1.446(3)
O3 C11 1.219(2)
O7 C18 1.237(3)
O1 N1 1.220(2)
N1 O2 1.226(2)
N1 C1 1.471(3)
N2 H2 0.8800
N2 C9 1.376(3)
N2 C14 1.379(3)
N4 H4A 0.8800
N4 H4B 0.8800
N4 C18 1.328(3)
N3 C19 1.348(3)
N3 C23 1.339(3)
O6 C16 1.208(3)
C8 C7 1.536(3)
C8 C11 1.464(3)
C8 C9 1.352(3)
C6 C7 1.535(3)
C6 C1 1.390(3)
C6 C5 1.396(3)
C7 H7 1.0000
C7 C13 1.526(3)
C9 C10 1.507(3)
C14 C13 1.355(3)
C14 C15 1.497(3)
C13 C16 1.466(3)
C1 C2 1.389(3)
C19 C18 1.500(3)
C19 C20 1.380(3)
C5 H5 0.9500
C5 C4 1.381(3)
C10 H10A 0.9800
C10 H10B 0.9800
C10 H10C 0.9800
C21 H21 0.9500
C21 C20 1.379(3)
C21 C22 1.372(4)
C4 H4 0.9500
C4 C3 1.381(3)
C20 H20 0.9500
C15 H15A 0.9800
C15 H15B 0.9800
C15 H15C 0.9800
C3 H3 0.9500
C3 C2 1.374(3)
C2 H2A 0.9500
C22 H22 0.9500
C22 C23 1.380(3)
C23 H23 0.9500
C17 H17A 0.9800
C17 H17B 0.9800
C17 H17C 0.9800
C12 H12A 0.9800
C12 H12B 0.9800
C12 H12C 0.9800

loop_
_geom_torsion_atom_site_label_1
_geom_torsion_atom_site_label_2
_geom_torsion_atom_site_label_3
_geom_torsion_atom_site_label_4
_geom_torsion
O1 N1 C1 C6 35.3(3)
O1 N1 C1 C2 -146.7(2)
N1 C1 C2 C3 -178.8(2)
O2 N1 C1 C6 -146.0(2)
O2 N1 C1 C2 32.0(3)
N2 C14 C13 C7 -2.8(3)
N2 C14 C13 C16 179.03(18)
N3 C19 C18 O7 177.24(19)
N3 C19 C18 N4 -1.9(3)
N3 C19 C20 C21 -2.3(3)
C8 C7 C13 C14 7.0(3)
C8 C7 C13 C16 -174.86(17)
C6 C7 C13 C14 -113.8(2)
C6 C7 C13 C16 64.3(2)
C6 C1 C2 C3 -0.7(3)
C6 C5 C4 C3 -0.7(3)
C7 C8 C11 O4 175.86(16)
C7 C8 C11 O3 -3.1(3)
C7 C8 C9 N2 1.5(3)
C7 C8 C9 C10 -178.47(19)
C7 C6 C1 N1 0.1(3)
C7 C6 C1 C2 -177.74(19)
C7 C6 C5 C4 178.84(19)
C7 C13 C16 O5 3.2(3)
C7 C13 C16 O6 -178.6(2)
C11 C8 C7 C6 -64.5(2)
C11 C8 C7 C13 174.06(16)
C11 C8 C9 N2 -178.92(17)
C11 C8 C9 C10 1.1(3)
C9 N2 C14 C13 -3.0(3)
C9 N2 C14 C15 176.89(19)
C9 C8 C7 C6 115.1(2)
C9 C8 C7 C13 -6.4(3)
C9 C8 C11 O4 -3.7(3)
C9 C8 C11 O3 177.31(19)
C14 N2 C9 C8 3.7(3)
C14 N2 C9 C10 -176.31(18)
C14 C13 C16 O5 -178.64(18)
C14 C13 C16 O6 -0.4(3)
C1 C6 C7 C8 108.1(2)
C1 C6 C7 C13 -129.6(2)
C1 C6 C5 C4 2.0(3)
C19 N3 C23 C22 -0.1(3)
C18 C19 C20 C21 176.5(2)
C5 C6 C7 C8 -68.3(2)
C5 C6 C7 C13 54.1(2)
C5 C6 C1 N1 176.52(18)
C5 C6 C1 C2 -1.3(3)
C5 C4 C3 C2 -1.5(4)
C21 C22 C23 N3 -1.8(4)
C4 C3 C2 C1 2.2(4)
C20 C19 C18 O7 -1.6(3)
C20 C19 C18 N4 179.22(19)
C20 C21 C22 C23 1.6(3)
C15 C14 C13 C7 177.26(19)
C15 C14 C13 C16 -0.9(3)
C22 C21 C20 C19 0.3(3)
C23 N3 C19 C18 -176.69(19)
C23 N3 C19 C20 2.1(3)
C17 O5 C16 O6 -2.9(3)
C17 O5 C16 C13 175.45(18)
C12 O4 C11 O3 -0.4(3)
C12 O4 C11 C8 -179.35(18)
